data_2213194
loop_
_publ_author_name
'Choi, Hong Dae'
'Seo,  Pil Ja'
'Jong Back Lee'
'Son, Byeng Wha'
'Lee, Uk'

_publ_section_title
;
 2-Methyl-5,6-methylenedioxy-3-methylsulfinyl-1-benzofuran
;
_journal_coeditor_code BX2071
_journal_issue 5
_journal_name_full 'Acta Crystallographica Section E'
_journal_page_first o2050
_journal_page_last o2051
_journal_paper_doi 10.1107/S160053680701375X
_journal_volume 63
_journal_year 2007
_chemical_formula_moiety 'C11 H10 O4 S'
_chemical_formula_sum 'C11 H10 O4 S'
_chemical_formula_weight 238.25
_chemical_name_systematic
;
 ?
;
_space_group_IT_number 14
_symmetry_cell_setting monoclinic
_symmetry_space_group_name_Hall '-P 2yn'
_symmetry_space_group_name_H-M 'P 1 21/n 1'
_atom_sites_solution_hydrogens geom
_atom_sites_solution_primary direct
_atom_sites_solution_secondary difmap
_audit_creation_method SHELXL-97
_cell_angle_alpha 90.00
_cell_angle_beta 95.556(2)
_cell_angle_gamma 90.00
_cell_formula_units_Z 4
_cell_length_a 5.0453(5)
_cell_length_b 12.6420(10)
_cell_length_c 16.508(2)
_cell_measurement_reflns_used 3245
_cell_measurement_temperature 173(2)
_cell_measurement_theta_max 27.93
_cell_measurement_theta_min 2.48
_cell_volume 1047.98(18)
_computing_cell_refinement 'SAINT (Bruker, 1997)'
_computing_data_collection 'SMART (Bruker, 1997)'
_computing_data_reduction SAINT
_computing_molecular_graphics 'ORTEP III (Farrugia, 1997) and DIAMOND (Brandenburg, 1998)'
_computing_publication_material SHELXL97
_computing_structure_refinement 'SHELXL97 (Sheldrick, 1997)'
_computing_structure_solution 'SHELXS97 (Sheldrick, 1997)'
_diffrn_ambient_temperature 173(2)
_diffrn_detector_area_resol_mean 10.00
_diffrn_measured_fraction_theta_full 0.987
_diffrn_measured_fraction_theta_max 0.987
_diffrn_measurement_device_type 'Bruker SMART CCD'
_diffrn_measurement_method '\f and \w scans'
_diffrn_radiation_monochromator graphite
_diffrn_radiation_source 'fine-focus sealed tube'
_diffrn_radiation_type MoK\a
_diffrn_radiation_wavelength 0.71073
_diffrn_reflns_av_R_equivalents 0.0929
_diffrn_reflns_av_sigmaI/netI 0.0659
_diffrn_reflns_limit_h_max 6
_diffrn_reflns_limit_h_min -6
_diffrn_reflns_limit_k_max 15
_diffrn_reflns_limit_k_min -11
_diffrn_reflns_limit_l_max 20
_diffrn_reflns_limit_l_min -21
_diffrn_reflns_number 6212
_diffrn_reflns_theta_full 27.00
_diffrn_reflns_theta_max 27.00
_diffrn_reflns_theta_min 2.03
_diffrn_standards_number 0
_exptl_absorpt_coefficient_mu 0.303
_exptl_absorpt_correction_type none
_exptl_crystal_colour colorless
_exptl_crystal_density_diffrn 1.510
_exptl_crystal_density_method 'not measured'
_exptl_crystal_description needle
_exptl_crystal_F_000 496
_exptl_crystal_size_max 0.65
_exptl_crystal_size_mid 0.10
_exptl_crystal_size_min 0.10
_refine_diff_density_max 0.669
_refine_diff_density_min -0.459
_refine_ls_extinction_method none
_refine_ls_goodness_of_fit_ref 1.350
_refine_ls_hydrogen_treatment constr
_refine_ls_matrix_type full
_refine_ls_number_parameters 146
_refine_ls_number_reflns 2261
_refine_ls_number_restraints 0
_refine_ls_restrained_S_all 1.350
_refine_ls_R_factor_all 0.1069
_refine_ls_R_factor_gt 0.0949
_refine_ls_shift/su_max <0.001
_refine_ls_shift/su_mean <0.001
_refine_ls_structure_factor_coef Fsqd
_refine_ls_weighting_details 'calc w=1/[\s^2^(Fo^2^)+(0.0344P)^2^+3.5071P] where P=(Fo^2^+2Fc^2^)/3'
_refine_ls_weighting_scheme calc
_refine_ls_wR_factor_gt 0.1981
_refine_ls_wR_factor_ref 0.2023
_reflns_number_gt 2023
_reflns_number_total 2261
_reflns_threshold_expression I>2\s(I)
_cod_data_source_file bx2071.cif
_cod_data_source_block I
_cod_depositor_comments
;
The following automatic conversions were performed:
'_symmetry_cell_setting' value 'Monoclinic' changed to 'monoclinic'
according to '/home/saulius/struct/CIF-dictionaries/cif_core.dic'
dictionary named 'cif_core.dic' version 2.4.1 from 2010-06-29.

Automatic conversion script
Id: cif_fix_enum 1527 2010-12-29 10:47:43Z saulius 

The following automatic conversions were performed:

'_symmetry_cell_setting' value 'Monoclinic' changed to 'monoclinic'
according to /home/saulius/struct/CIF-dictionaries/cif_core.dic
dictionary named 'cif_core.dic' version 2.4.1 from 2010-06-29.

Automatic conversion script
Id: cif_fix_values 1715 2011-07-08 13:25:40Z adriana 
;
_cod_original_sg_symbol_Hall -p_2yn
_cod_original_sg_symbol_H-M P21/n
_cod_database_code 2213194
_cod_database_fobs_code 2213194

loop_
_symmetry_equiv_pos_as_xyz
'x, y, z'
'-x+1/2, y+1/2, -z+1/2'
'-x, -y, -z'
'x-1/2, -y-1/2, z-1/2'

loop_
_atom_site_type_symbol
_atom_site_label
_atom_site_fract_x
_atom_site_fract_y
_atom_site_fract_z
_atom_site_U_iso_or_equiv
_atom_site_adp_type
_atom_site_calc_flag
_atom_site_refinement_flags
_atom_site_occupancy
S S -0.0088(2) 0.68631(9) 0.43950(6) 0.0228(3) Uani d . 1
O O1 0.2102(6) 0.7178(3) 0.67368(16) 0.0234(7) Uani d . 1
O O2 -0.4040(8) 0.9863(3) 0.7567(2) 0.0423(10) Uani d . 1
O O3 -0.5856(7) 1.0046(3) 0.62387(18) 0.0323(8) Uani d . 1
O O4 -0.3039(7) 0.6888(3) 0.41868(19) 0.0339(9) Uani d . 1
C C1 0.0492(8) 0.7245(4) 0.5427(2) 0.0184(9) Uani d . 1
C C2 -0.0948(8) 0.8015(3) 0.5854(2) 0.0194(9) Uani d . 1
C C3 -0.3026(9) 0.8740(4) 0.5638(2) 0.0217(9) Uani d . 1
H H3 -0.3773 0.8827 0.5104 0.026 Uiso calc R 1
C C4 -0.3858(9) 0.9306(4) 0.6274(2) 0.0221(9) Uani d . 1
C C5 -0.5898(10) 1.0449(4) 0.7045(3) 0.0282(10) Uani d . 1
H H5A -0.5420 1.1192 0.7059 0.034 Uiso calc R 1
H H5B -0.7669 1.0378 0.7220 0.034 Uiso calc R 1
C C6 -0.2749(9) 0.9190(4) 0.7078(2) 0.0251(10) Uani d . 1
C C7 -0.0718(9) 0.8511(4) 0.7310(2) 0.0254(10) Uani d . 1
H H7 0.0027 0.8441 0.7845 0.030 Uiso calc R 1
C C8 0.0127(8) 0.7931(3) 0.6663(2) 0.0197(9) Uani d . 1
C C9 0.2279(9) 0.6754(4) 0.5977(2) 0.0230(9) Uani d . 1
C C10 0.4201(10) 0.5895(4) 0.5914(3) 0.0307(11) Uani d . 1
H H10A 0.3769 0.5316 0.6255 0.037 Uiso calc R 1
H H10B 0.5961 0.6146 0.6087 0.037 Uiso calc R 1
H H10C 0.4130 0.5660 0.5359 0.037 Uiso calc R 1
C C11 0.1156(10) 0.8016(4) 0.3941(3) 0.0308(11) Uani d . 1
H H11A 0.0721 0.7989 0.3362 0.046 Uiso calc R 1
H H11B 0.3055 0.8048 0.4060 0.046 Uiso calc R 1
H H11C 0.0362 0.8633 0.4155 0.046 Uiso calc R 1

loop_
_atom_site_aniso_label
_atom_site_aniso_U_11
_atom_site_aniso_U_22
_atom_site_aniso_U_33
_atom_site_aniso_U_12
_atom_site_aniso_U_13
_atom_site_aniso_U_23
S 0.0259(6) 0.0285(6) 0.0131(5) 0.0007(5) -0.0022(4) -0.0053(4)
O1 0.0268(16) 0.0288(18) 0.0134(13) 0.0006(13) -0.0036(11) 0.0068(12)
O2 0.054(2) 0.053(2) 0.0193(16) 0.017(2) -0.0041(15) -0.0172(16)
O3 0.043(2) 0.035(2) 0.0184(15) 0.0111(16) -0.0044(14) -0.0067(14)
O4 0.0323(18) 0.050(2) 0.0185(15) -0.0066(17) -0.0011(13) -0.0051(15)
C1 0.022(2) 0.022(2) 0.0110(17) -0.0060(17) -0.0008(15) -0.0010(15)
C2 0.023(2) 0.021(2) 0.0130(18) -0.0077(18) -0.0009(15) 0.0005(16)
C3 0.028(2) 0.026(2) 0.0097(17) -0.0011(19) -0.0024(15) 0.0006(16)
C4 0.023(2) 0.023(2) 0.019(2) -0.0013(18) -0.0041(16) 0.0016(17)
C5 0.034(3) 0.030(3) 0.022(2) -0.002(2) 0.0056(18) -0.0044(19)
C6 0.033(2) 0.029(3) 0.0125(19) -0.009(2) 0.0005(17) -0.0029(17)
C7 0.034(3) 0.031(3) 0.0101(18) -0.010(2) -0.0050(17) 0.0021(17)
C8 0.021(2) 0.023(2) 0.0134(18) -0.0057(17) -0.0042(15) 0.0043(16)
C9 0.025(2) 0.024(2) 0.0185(19) -0.0072(19) -0.0014(16) 0.0045(17)
C10 0.033(3) 0.033(3) 0.025(2) 0.005(2) -0.0027(19) 0.004(2)
C11 0.031(2) 0.040(3) 0.022(2) -0.003(2) 0.0034(18) 0.006(2)

loop_
_atom_type_symbol
_atom_type_description
_atom_type_scat_dispersion_real
_atom_type_scat_dispersion_imag
_atom_type_scat_source
C C 0.0033 0.0016 'International Tables Vol C Tables 4.2.6.8 and 6.1.1.4'
H H 0.0000 0.0000 'International Tables Vol C Tables 4.2.6.8 and 6.1.1.4'
O O 0.0106 0.0060 'International Tables Vol C Tables 4.2.6.8 and 6.1.1.4'
S S 0.1246 0.1234 'International Tables Vol C Tables 4.2.6.8 and 6.1.1.4'

loop_
_geom_angle_atom_site_label_1
_geom_angle_atom_site_label_2
_geom_angle_atom_site_label_3
_geom_angle
O4 S C1 106.5(2)
O4 S C11 105.6(2)
C1 S C11 98.6(2)
C9 O1 C8 107.4(3)
C6 O2 C5 106.7(3)
C4 O3 C5 106.3(3)
C9 C1 C2 108.3(4)
C9 C1 S 123.6(4)
C2 C1 S 127.8(3)
C8 C2 C3 120.0(4)
C8 C2 C1 104.5(4)
C3 C2 C1 135.5(4)
C4 C3 C2 114.9(4)
C4 C3 H3 122.6
C2 C3 H3 122.6
C3 C4 O3 127.0(4)
C3 C4 C6 123.3(4)
O3 C4 C6 109.7(4)
O2 C5 O3 108.2(4)
O2 C5 H5A 110.1
O3 C5 H5A 110.1
O2 C5 H5B 110.1
O3 C5 H5B 110.1
H5A C5 H5B 108.4
C7 C6 O2 127.5(4)
C7 C6 C4 123.6(4)
O2 C6 C4 108.9(4)
C6 C7 C8 113.1(4)
C6 C7 H7 123.4
C8 C7 H7 123.4
O1 C8 C7 124.6(4)
O1 C8 C2 110.4(4)
C7 C8 C2 125.0(4)
C1 C9 O1 109.4(4)
C1 C9 C10 133.5(4)
O1 C9 C10 117.1(4)
C9 C10 H10A 109.5
C9 C10 H10B 109.5
H10A C10 H10B 109.5
C9 C10 H10C 109.5
H10A C10 H10C 109.5
H10B C10 H10C 109.5
S C11 H11A 109.5
S C11 H11B 109.5
H11A C11 H11B 109.5
S C11 H11C 109.5
H11A C11 H11C 109.5
H11B C11 H11C 109.5

loop_
_geom_bond_atom_site_label_1
_geom_bond_atom_site_label_2
_geom_bond_distance
S O4 1.495(4)
S C1 1.767(4)
S C11 1.781(5)
O1 C9 1.375(5)
O1 C8 1.375(5)
O2 C6 1.379(6)
O2 C5 1.420(6)
O3 C4 1.372(6)
O3 C5 1.427(5)
C1 C9 1.366(6)
C1 C2 1.439(6)
C2 C8 1.397(5)
C2 C3 1.412(6)
C3 C4 1.370(6)
C3 H3 0.9300
C4 C6 1.397(6)
C5 H5A 0.9700
C5 H5B 0.9700
C6 C7 1.363(7)
C7 C8 1.396(6)
C7 H7 0.9300
C9 C10 1.466(7)
C10 H10A 0.9600
C10 H10B 0.9600
C10 H10C 0.9600
C11 H11A 0.9600
C11 H11B 0.9600
C11 H11C 0.9600

loop_
_geom_hbond_atom_site_label_D
_geom_hbond_atom_site_label_H
_geom_hbond_atom_site_label_A
_geom_hbond_site_symmetry_A
_geom_hbond_distance_DH
_geom_hbond_distance_HA
_geom_hbond_distance_DA
_geom_hbond_angle_DHA
C10 H10B Cg1 1_455 0.96 2.93 3.841(6) 159.5

loop_
_geom_torsion_atom_site_label_1
_geom_torsion_atom_site_label_2
_geom_torsion_atom_site_label_3
_geom_torsion_atom_site_label_4
_geom_torsion
O4 S C1 C9 136.9(4)
C11 S C1 C9 -113.8(4)
O4 S C1 C2 -35.9(4)
C11 S C1 C2 73.4(4)
C9 C1 C2 C8 0.2(5)
S C1 C2 C8 173.9(3)
C9 C1 C2 C3 -178.5(5)
S C1 C2 C3 -4.8(8)
C8 C2 C3 C4 -1.0(6)
C1 C2 C3 C4 177.6(5)
C2 C3 C4 O3 -179.0(4)
C2 C3 C4 C6 0.4(7)
C5 O3 C4 C3 -177.4(5)
C5 O3 C4 C6 3.2(5)
C6 O2 C5 O3 5.1(5)
C4 O3 C5 O2 -5.1(5)
C5 O2 C6 C7 176.9(5)
C5 O2 C6 C4 -3.2(5)
C3 C4 C6 C7 0.5(8)
O3 C4 C6 C7 179.9(4)
C3 C4 C6 O2 -179.5(4)
O3 C4 C6 O2 0.0(5)
O2 C6 C7 C8 179.3(4)
C4 C6 C7 C8 -0.6(7)
C9 O1 C8 C7 177.4(4)
C9 O1 C8 C2 -1.3(5)
C6 C7 C8 O1 -178.6(4)
C6 C7 C8 C2 -0.1(7)
C3 C2 C8 O1 179.6(4)
C1 C2 C8 O1 0.6(5)
C3 C2 C8 C7 0.9(7)
C1 C2 C8 C7 -178.0(4)
C2 C1 C9 O1 -1.0(5)
S C1 C9 O1 -175.0(3)
C2 C1 C9 C10 177.7(5)
S C1 C9 C10 3.7(8)
C8 O1 C9 C1 1.4(5)
C8 O1 C9 C10 -177.5(4)

loop_
_cod_related_entry_id
_cod_related_entry_database
_cod_related_entry_code
1 ChemSpider 21124785
